data_4329311
loop_
_publ_author_name
'Z. Tomkowicz'
'S. Ostrovsky'
'S. Foro'
'V. Calvo-Perez'
'W. Haase'

_publ_section_title
;
 Magnetooptical and Structural Investigations of Five Dimeric Cobalt(II)
 Complexes Mimicking Metalloenzyme Active Sites
;
_journal_name_full 'Inorganic Chemistry'
_journal_page_first 6046
_journal_page_last 6055
_journal_paper_doi 10.1021/ic202529p
_journal_volume 51
_journal_year 2012
_chemical_formula_moiety 'C16 H22 Cl12 Co2 O13'
_chemical_formula_sum 'C16 H22 Cl12 Co2 O13'
_chemical_formula_weight 965.60
_chemical_name_systematic
; 
 ? 
;
_space_group_IT_number 60
_symmetry_cell_setting orthorhombic
_symmetry_space_group_name_Hall '-P 2n 2ab'
_symmetry_space_group_name_H-M 'P b c n'
_atom_sites_solution_hydrogens geom
_atom_sites_solution_primary direct
_atom_sites_solution_secondary difmap
_audit_creation_method SHELXL-97
_cell_angle_alpha 90.00
_cell_angle_beta 90.00
_cell_angle_gamma 90.00
_cell_formula_units_Z 4
_cell_length_a 22.5438(6)
_cell_length_b 13.4588(5)
_cell_length_c 11.6256(5)
_cell_measurement_reflns_used 16568
_cell_measurement_temperature 100(2)
_cell_measurement_theta_max 27.83
_cell_measurement_theta_min 2.31
_cell_volume 3527.4(2)
_computing_cell_refinement
;
CrysAlis RED (Oxford Diffraction Ltd., 2007)
;
_computing_data_collection
;
CrysAlis CCD (Oxford Diffraction Ltd., 2004)
;
_computing_data_reduction
;
CrysAlis RED (Oxford Diffraction Ltd., 2007)
;
_computing_molecular_graphics 'PLATON (Spek, 2003)'
_computing_publication_material 'SHELXL-97 (Sheldrick, 1997)'
_computing_structure_refinement 'SHELXL-97 (Sheldrick, 1997)'
_computing_structure_solution 'SHELXS-97 (Sheldrick, 1997)'
_diffrn_ambient_temperature 100(2)
_diffrn_measured_fraction_theta_full 0.999
_diffrn_measured_fraction_theta_max 0.999
_diffrn_measurement_device_type
;  
Oxford Diffraction Xcalibur (TM) Single Crystal X-ray Diffractometer 
with Sapphire CCD Detector.
;
_diffrn_measurement_method
;
Rotation method data acquisition using omega and phi scans.
;
_diffrn_radiation_monochromator graphite
_diffrn_radiation_source 'fine-focus sealed tube'
_diffrn_radiation_type MoK\a
_diffrn_radiation_wavelength 0.71073
_diffrn_reflns_av_R_equivalents 0.0429
_diffrn_reflns_av_sigmaI/netI 0.0169
_diffrn_reflns_limit_h_max 28
_diffrn_reflns_limit_h_min -28
_diffrn_reflns_limit_k_max 16
_diffrn_reflns_limit_k_min -16
_diffrn_reflns_limit_l_max 14
_diffrn_reflns_limit_l_min -14
_diffrn_reflns_number 40135
_diffrn_reflns_theta_full 26.37
_diffrn_reflns_theta_max 26.37
_diffrn_reflns_theta_min 2.49
_diffrn_standards_decay_% 0
_exptl_absorpt_coefficient_mu 1.902
_exptl_absorpt_correction_T_max 0.6276
_exptl_absorpt_correction_T_min 0.4297
_exptl_absorpt_correction_type multi-scan
_exptl_absorpt_process_details
;
CrysAlis RED, Oxford Diffraction Ltd. (2007)
empirical absorption correction using spherical harmonics,
implemented in SCALE3 ABSPACK scaling algorithm.
;
_exptl_crystal_colour pink
_exptl_crystal_density_diffrn 1.818
_exptl_crystal_description prism
_exptl_crystal_F_000 1920
_exptl_crystal_size_max 0.50
_exptl_crystal_size_mid 0.36
_exptl_crystal_size_min 0.26
_refine_diff_density_max 0.729
_refine_diff_density_min -0.618
_refine_diff_density_rms 0.080
_refine_ls_extinction_method none
_refine_ls_goodness_of_fit_ref 1.248
_refine_ls_hydrogen_treatment mixed
_refine_ls_matrix_type full
_refine_ls_number_parameters 198
_refine_ls_number_reflns 3611
_refine_ls_number_restraints 0
_refine_ls_restrained_S_all 1.248
_refine_ls_R_factor_all 0.0456
_refine_ls_R_factor_gt 0.0337
_refine_ls_shift/su_max 0.004
_refine_ls_shift/su_mean 0.000
_refine_ls_structure_factor_coef Fsqd
_refine_ls_weighting_details 'calc w=1/[\s^2^(Fo^2^)+(0.0064P)^2^+6.7461P] where P=(Fo^2^+2Fc^2^)/3'
_refine_ls_weighting_scheme calc
_refine_ls_wR_factor_gt 0.0503
_refine_ls_wR_factor_ref 0.0601
_reflns_number_gt 3159
_reflns_number_total 3611
_reflns_threshold_expression >2sigma(I)
_cod_data_source_file ic202529p_si_002_4.cif
_cod_data_source_block 4
_cod_database_code 4329311

loop_
_symmetry_equiv_pos_as_xyz
'x, y, z'
'-x+1/2, -y+1/2, z+1/2'
'x+1/2, -y+1/2, -z'
'-x, y, -z+1/2'
'-x, -y, -z'
'x-1/2, y-1/2, -z-1/2'
'-x-1/2, y-1/2, z'
'x, -y, z-1/2'

loop_
_atom_site_label
_atom_site_type_symbol
_atom_site_fract_x
_atom_site_fract_y
_atom_site_fract_z
_atom_site_U_iso_or_equiv
_atom_site_adp_type
_atom_site_occupancy
_atom_site_symmetry_multiplicity
_atom_site_calc_flag
_atom_site_refinement_flags
C1 C -0.06192(10) 0.17260(16) 0.1317(2) 0.0162(4) Uani 1 1 d .
C2 C -0.10735(11) 0.11289(19) 0.0574(2) 0.0248(5) Uani 1 1 d .
C3 C 0.06227(11) 0.29303(18) -0.1149(2) 0.0216(5) Uani 1 1 d .
H3A H 0.0657 0.3332 -0.1859 0.026 Uiso 1 1 calc R
H3B H 0.0375 0.2341 -0.1317 0.026 Uiso 1 1 calc R
C4 C 0.12245(11) 0.26137(17) -0.0750(2) 0.0204(5) Uani 1 1 d .
H4A H 0.1421 0.2209 -0.1349 0.024 Uiso 1 1 calc R
H4B H 0.1474 0.3203 -0.0591 0.024 Uiso 1 1 calc R
C5 C 0.12883(9) 0.44005(16) 0.2407(2) 0.0153(4) Uani 1 1 d .
C6 C 0.19184(9) 0.48603(17) 0.2575(2) 0.0172(5) Uani 1 1 d .
C7 C -0.02291(11) 0.38338(19) -0.0565(2) 0.0237(5) Uani 1 1 d .
H7A H -0.0476 0.3253 -0.0734 0.028 Uiso 1 1 calc R
H7B H -0.0204 0.4257 -0.1249 0.028 Uiso 1 1 calc R
H7C H -0.0405 0.4211 0.0070 0.028 Uiso 1 1 calc R
C8 C 0.17086(10) 0.17154(18) 0.0741(2) 0.0217(5) Uani 1 1 d .
H8A H 0.1639 0.1276 0.1399 0.026 Uiso 1 1 calc R
H8B H 0.1938 0.2294 0.0992 0.026 Uiso 1 1 calc R
H8C H 0.1930 0.1355 0.0147 0.026 Uiso 1 1 calc R
Cl1 Cl -0.13234(3) 0.01067(5) 0.13920(6) 0.03545(16) Uani 1 1 d .
Cl2 Cl -0.16769(4) 0.19383(6) 0.02851(8) 0.0486(2) Uani 1 1 d .
Cl3 Cl -0.07771(4) 0.06991(7) -0.07311(7) 0.0528(2) Uani 1 1 d .
Cl4 Cl 0.20808(3) 0.49273(5) 0.40589(5) 0.02606(13) Uani 1 1 d .
Cl5 Cl 0.24794(2) 0.41889(5) 0.18599(6) 0.02677(14) Uani 1 1 d .
Cl6 Cl 0.18923(3) 0.60838(4) 0.19820(6) 0.02702(14) Uani 1 1 d .
Co1 Co 0.054343(12) 0.27980(2) 0.13689(3) 0.01221(7) Uani 1 1 d .
O1 O 0.0000 0.36720(16) 0.2500 0.0141(4) Uani 1 2 d S
H1O H 0.0275(11) 0.4021(19) 0.274(2) 0.017 Uiso 1 1 d .
O2 O -0.01315(7) 0.18959(12) 0.08670(15) 0.0195(3) Uani 1 1 d .
O3 O 0.08164(7) 0.19713(13) 0.27327(15) 0.0253(4) Uani 1 1 d .
O4 O 0.03562(7) 0.35113(12) -0.02448(14) 0.0178(3) Uani 1 1 d .
O5 O 0.11476(7) 0.20405(11) 0.02781(14) 0.0163(3) Uani 1 1 d .
O6 O 0.12420(7) 0.37635(12) 0.16350(14) 0.0186(3) Uani 1 1 d .
O7 O 0.08976(7) 0.47352(12) 0.30535(16) 0.0230(4) Uani 1 1 d .

loop_
_atom_site_aniso_label
_atom_site_aniso_U_11
_atom_site_aniso_U_22
_atom_site_aniso_U_33
_atom_site_aniso_U_23
_atom_site_aniso_U_13
_atom_site_aniso_U_12
C1 0.0162(11) 0.0169(10) 0.0153(11) 0.0018(9) -0.0039(9) -0.0034(8)
C2 0.0269(13) 0.0295(13) 0.0179(12) -0.0042(10) 0.0007(10) -0.0127(11)
C3 0.0307(13) 0.0216(12) 0.0123(11) -0.0004(9) 0.0025(10) -0.0009(10)
C4 0.0258(12) 0.0196(11) 0.0157(12) -0.0008(9) 0.0077(10) -0.0037(9)
C5 0.0124(10) 0.0167(10) 0.0168(11) -0.0005(9) -0.0023(8) -0.0013(8)
C6 0.0123(10) 0.0214(11) 0.0178(11) -0.0056(9) -0.0004(9) -0.0017(9)
C7 0.0220(12) 0.0278(13) 0.0212(13) 0.0042(10) -0.0052(10) 0.0033(10)
C8 0.0174(11) 0.0237(12) 0.0240(13) -0.0039(10) 0.0020(10) 0.0040(9)
Cl1 0.0452(4) 0.0274(3) 0.0338(4) -0.0032(3) 0.0030(3) -0.0212(3)
Cl2 0.0373(4) 0.0518(5) 0.0568(5) 0.0041(4) -0.0295(4) -0.0039(3)
Cl3 0.0571(5) 0.0734(6) 0.0279(4) -0.0277(4) 0.0152(4) -0.0394(4)
Cl4 0.0188(3) 0.0395(3) 0.0199(3) -0.0080(3) -0.0057(2) 0.0023(3)
Cl5 0.0112(2) 0.0355(3) 0.0336(3) -0.0166(3) 0.0030(2) -0.0005(2)
Cl6 0.0289(3) 0.0235(3) 0.0287(3) -0.0011(2) 0.0104(3) -0.0074(2)
Co1 0.01029(14) 0.01391(14) 0.01245(15) -0.00008(11) -0.00042(11) -0.00036(11)
O1 0.0087(10) 0.0158(11) 0.0179(12) 0.000 -0.0012(9) 0.000
O2 0.0166(8) 0.0209(8) 0.0211(9) -0.0033(7) 0.0039(7) -0.0068(6)
O3 0.0210(9) 0.0359(10) 0.0190(9) 0.0077(7) 0.0038(7) 0.0129(7)
O4 0.0185(8) 0.0196(8) 0.0153(8) 0.0012(6) -0.0009(6) -0.0005(6)
O5 0.0144(7) 0.0181(8) 0.0163(8) 0.0001(6) 0.0020(6) 0.0000(6)
O6 0.0126(7) 0.0231(8) 0.0201(9) -0.0072(7) 0.0016(6) -0.0035(6)
O7 0.0123(8) 0.0265(9) 0.0302(10) -0.0128(7) 0.0054(7) -0.0035(6)

loop_
_atom_type_symbol
_atom_type_description
_atom_type_scat_dispersion_real
_atom_type_scat_dispersion_imag
_atom_type_scat_source
C C 0.0033 0.0016 'International Tables Vol C Tables 4.2.6.8 and 6.1.1.4'
H H 0.0000 0.0000 'International Tables Vol C Tables 4.2.6.8 and 6.1.1.4'
Cl Cl 0.1484 0.1585 'International Tables Vol C Tables 4.2.6.8 and 6.1.1.4'
Co Co 0.3494 0.9721 'International Tables Vol C Tables 4.2.6.8 and 6.1.1.4'
O O 0.0106 0.0060 'International Tables Vol C Tables 4.2.6.8 and 6.1.1.4'

loop_
_geom_angle_atom_site_label_1
_geom_angle_atom_site_label_2
_geom_angle_atom_site_label_3
_geom_angle
_geom_angle_site_symmetry_1
O3 C1 O2 130.3(2) 4
O3 C1 C2 113.3(2) 4
O2 C1 C2 116.3(2) .
C1 C2 Cl3 113.43(17) .
C1 C2 Cl1 108.18(17) .
Cl3 C2 Cl1 109.29(14) .
C1 C2 Cl2 106.93(17) .
Cl3 C2 Cl2 109.32(15) .
Cl1 C2 Cl2 109.62(14) .
O4 C3 C4 107.83(19) .
O4 C3 H3A 110.1 .
C4 C3 H3A 110.1 .
O4 C3 H3B 110.1 .
C4 C3 H3B 110.1 .
H3A C3 H3B 108.5 .
O5 C4 C3 107.60(18) .
O5 C4 H4A 110.2 .
C3 C4 H4A 110.2 .
O5 C4 H4B 110.2 .
C3 C4 H4B 110.2 .
H4A C4 H4B 108.5 .
O7 C5 O6 128.8(2) .
O7 C5 C6 115.16(19) .
O6 C5 C6 116.06(19) .
C5 C6 Cl5 112.97(15) .
C5 C6 Cl4 109.35(16) .
Cl5 C6 Cl4 109.77(12) .
C5 C6 Cl6 106.68(15) .
Cl5 C6 Cl6 108.31(12) .
Cl4 C6 Cl6 109.69(12) .
O4 C7 H7A 109.5 .
O4 C7 H7B 109.5 .
H7A C7 H7B 109.5 .
O4 C7 H7C 109.5 .
H7A C7 H7C 109.5 .
H7B C7 H7C 109.5 .
O5 C8 H8A 109.5 .
O5 C8 H8B 109.5 .
H8A C8 H8B 109.5 .
O5 C8 H8C 109.5 .
H8A C8 H8C 109.5 .
H8B C8 H8C 109.5 .
O2 Co1 O3 97.10(7) .
O2 Co1 O6 171.88(7) .
O3 Co1 O6 89.81(7) .
O2 Co1 O5 91.26(6) .
O3 Co1 O5 90.51(6) .
O6 Co1 O5 84.39(6) .
O2 Co1 O1 94.36(6) .
O3 Co1 O1 89.71(6) .
O6 Co1 O1 89.92(6) .
O5 Co1 O1 174.31(6) .
O2 Co1 O4 82.49(6) .
O3 Co1 O4 170.05(7) .
O6 Co1 O4 89.97(6) .
O5 Co1 O4 79.57(6) .
O1 Co1 O4 100.24(5) .
Co1 O1 Co1 113.59(10) 4
Co1 O1 H1O 122.0(19) 4
Co1 O1 H1O 95.3(18) .
C1 O2 Co1 130.82(15) .
C1 O3 Co1 137.29(15) 4
C7 O4 C3 110.95(18) .
C7 O4 Co1 122.73(14) .
C3 O4 Co1 108.21(13) .
C4 O5 C8 111.63(17) .
C4 O5 Co1 108.51(13) .
C8 O5 Co1 119.04(13) .
C5 O6 Co1 127.23(14) .

loop_
_geom_bond_atom_site_label_1
_geom_bond_atom_site_label_2
_geom_bond_distance
_geom_bond_site_symmetry_2
C1 O3 1.236(3) 4
C1 O2 1.239(3) .
C1 C2 1.563(3) .
C2 Cl3 1.755(3) .
C2 Cl1 1.765(3) .
C2 Cl2 1.775(3) .
C3 O4 1.441(3) .
C3 C4 1.496(3) .
C3 H3A 0.9900 .
C3 H3B 0.9900 .
C4 O5 1.433(3) .
C4 H4A 0.9900 .
C4 H4B 0.9900 .
C5 O7 1.243(3) .
C5 O6 1.245(3) .
C5 C6 1.562(3) .
C6 Cl5 1.763(2) .
C6 Cl4 1.766(2) .
C6 Cl6 1.786(2) .
C7 O4 1.438(3) .
C7 H7A 0.9800 .
C7 H7B 0.9800 .
C7 H7C 0.9800 .
C8 O5 1.442(3) .
C8 H8A 0.9800 .
C8 H8B 0.9800 .
C8 H8C 0.9800 .
Co1 O2 2.0322(15) .
Co1 O3 2.0322(17) .
Co1 O6 2.0651(15) .
Co1 O5 2.1220(16) .
Co1 O1 2.1479(12) .
Co1 O4 2.1494(16) .
O1 Co1 2.1479(12) 4
O1 H1O 0.83(2) .
O3 C1 1.236(3) 4

loop_
_geom_hbond_atom_site_label_D
_geom_hbond_atom_site_label_H
_geom_hbond_atom_site_label_A
_geom_hbond_distance_DH
_geom_hbond_distance_HA
_geom_hbond_distance_DA
_geom_hbond_angle_DHA
O1 H1O O7 0.83(2) 1.74(2) 2.561(2) 172(3)
O1 H1O O6 0.83(2) 2.55(3) 2.9776(15) 113(2)

loop_
_geom_torsion_atom_site_label_1
_geom_torsion_atom_site_label_2
_geom_torsion_atom_site_label_3
_geom_torsion_atom_site_label_4
_geom_torsion
_geom_torsion_site_symmetry_1
_geom_torsion_site_symmetry_4
O3 C1 C2 Cl3 -175.48(18) 4 .
O2 C1 C2 Cl3 5.9(3) . .
O3 C1 C2 Cl1 -54.1(2) 4 .
O2 C1 C2 Cl1 127.32(19) . .
O3 C1 C2 Cl2 63.9(2) 4 .
O2 C1 C2 Cl2 -114.7(2) . .
O4 C3 C4 O5 59.6(2) . .
O7 C5 C6 Cl5 167.59(18) . .
O6 C5 C6 Cl5 -13.5(3) . .
O7 C5 C6 Cl4 45.0(2) . .
O6 C5 C6 Cl4 -136.11(18) . .
O7 C5 C6 Cl6 -73.5(2) . .
O6 C5 C6 Cl6 105.3(2) . .
O2 Co1 O1 Co1 48.22(5) . 4
O3 Co1 O1 Co1 -48.88(5) . 4
O6 Co1 O1 Co1 -138.69(5) . 4
O5 Co1 O1 Co1 -141.1(6) . 4
O4 Co1 O1 Co1 131.36(4) . 4
O3 C1 O2 Co1 -8.8(4) 4 .
C2 C1 O2 Co1 169.53(16) . .
O3 Co1 O2 C1 71.2(2) . .
O6 Co1 O2 C1 -140.7(4) . .
O5 Co1 O2 C1 161.8(2) . .
O1 Co1 O2 C1 -19.1(2) . .
O4 Co1 O2 C1 -118.9(2) . .
O2 Co1 O3 C1 -67.0(3) . 4
O6 Co1 O3 C1 117.3(2) . 4
O5 Co1 O3 C1 -158.3(2) . 4
O1 Co1 O3 C1 27.4(2) . 4
O4 Co1 O3 C1 -154.0(3) . 4
C4 C3 O4 C7 -179.36(18) . .
C4 C3 O4 Co1 -42.0(2) . .
O2 Co1 O4 C7 52.28(16) . .
O3 Co1 O4 C7 140.6(4) . .
O6 Co1 O4 C7 -130.74(17) . .
O5 Co1 O4 C7 144.96(17) . .
O1 Co1 O4 C7 -40.82(17) . .
O2 Co1 O4 C3 -78.94(14) . .
O3 Co1 O4 C3 9.3(5) . .
O6 Co1 O4 C3 98.05(14) . .
O5 Co1 O4 C3 13.74(13) . .
O1 Co1 O4 C3 -172.04(13) . .
C3 C4 O5 C8 -178.96(18) . .
C3 C4 O5 Co1 -45.9(2) . .
O2 Co1 O5 C4 100.07(14) . .
O3 Co1 O5 C4 -162.81(14) . .
O6 Co1 O5 C4 -73.05(14) . .
O1 Co1 O5 C4 -70.6(6) . .
O4 Co1 O5 C4 17.95(13) . .
O2 Co1 O5 C8 -130.85(15) . .
O3 Co1 O5 C8 -33.73(16) . .
O6 Co1 O5 C8 56.03(15) . .
O1 Co1 O5 C8 58.5(6) . .
O4 Co1 O5 C8 147.03(16) . .
O7 C5 O6 Co1 -14.7(4) . .
C6 C5 O6 Co1 166.67(14) . .
O2 Co1 O6 C5 136.8(4) . .
O3 Co1 O6 C5 -74.82(19) . .
O5 Co1 O6 C5 -165.35(19) . .
O1 Co1 O6 C5 14.89(19) . .
O4 Co1 O6 C5 115.13(19) . .
